data_4026789
loop_
_publ_author_name
'Thomas P. Quinn'
'Philip D. Atwood'
'Joseph M. Tanski'
'Tyler F. Moore'
'J. Frantz Folmer-Andersen'

_publ_contact_author 'Frantz Folmer-Andersen'
_publ_contact_author_email andersef@newpaltz.edu
_publ_section_title
;
 Aza-Crown Macrocycles as Chiral Solvating Agents for Mandelic Acid
 Derivatives
;
_journal_name_full 'Journal of Organic Chemistry'
_journal_page_first 10020
_journal_page_last 10030
_journal_paper_doi 10.1021/jo2018203
_journal_volume 76
_journal_year 2011
_chemical_absolute_configuration rmad
_chemical_formula_moiety 'C24 H32 N2 O3'
_chemical_formula_sum 'C24 H32 N2 O3'
_chemical_formula_weight 396.52
_space_group_IT_number 4
_symmetry_cell_setting monoclinic
_symmetry_space_group_name_Hall 'P 2yb'
_symmetry_space_group_name_H-M 'P 1 21 1'
_atom_sites_solution_hydrogens geom
_atom_sites_solution_primary direct
_atom_sites_solution_secondary difmap
_audit_creation_method SHELXL-97
_cell_angle_alpha 90.00
_cell_angle_beta 102.904(2)
_cell_angle_gamma 90.00
_cell_formula_units_Z 2
_cell_length_a 11.3087(5)
_cell_length_b 8.2975(3)
_cell_length_c 11.8172(5)
_cell_measurement_reflns_used 6206
_cell_measurement_temperature 125(2)
_cell_measurement_theta_max 66.03
_cell_measurement_theta_min 3.84
_cell_volume 1080.85(8)
_computing_cell_refinement 'Bruker SAINT'
_computing_data_collection 'Bruker APEX2'
_computing_data_reduction 'Bruker SAINT'
_computing_molecular_graphics 'Bruker SHELXTL'
_computing_publication_material 'Bruker SHELXTL'
_computing_structure_refinement 'SHELXL-97 (Sheldrick, 2008)'
_computing_structure_solution 'SHELXS-97 (Sheldrick, 2008)'
_diffrn_ambient_temperature 125(2)
_diffrn_measured_fraction_theta_full 0.993
_diffrn_measured_fraction_theta_max 0.993
_diffrn_measurement_device_type 'Bruker APEX-II CCD'
_diffrn_measurement_method '\f and \w scans'
_diffrn_radiation_collimation 'focusing mirrors'
_diffrn_radiation_source 'Cu IuS micro-focus source'
_diffrn_radiation_type CuK\a
_diffrn_radiation_wavelength 1.54178
_diffrn_reflns_av_R_equivalents 0.0532
_diffrn_reflns_av_sigmaI/netI 0.0357
_diffrn_reflns_limit_h_max 12
_diffrn_reflns_limit_h_min -13
_diffrn_reflns_limit_k_max 9
_diffrn_reflns_limit_k_min -9
_diffrn_reflns_limit_l_max 13
_diffrn_reflns_limit_l_min -13
_diffrn_reflns_number 19279
_diffrn_reflns_theta_full 66.57
_diffrn_reflns_theta_max 66.57
_diffrn_reflns_theta_min 3.84
_exptl_absorpt_coefficient_mu 0.636
_exptl_absorpt_correction_T_max 0.9750
_exptl_absorpt_correction_T_min 0.8675
_exptl_absorpt_correction_type empirical
_exptl_absorpt_process_details SADABS
_exptl_crystal_colour colorless
_exptl_crystal_density_diffrn 1.218
_exptl_crystal_description needle
_exptl_crystal_F_000 428
_exptl_crystal_size_max 0.23
_exptl_crystal_size_mid 0.07
_exptl_crystal_size_min 0.04
_refine_diff_density_max 0.223
_refine_diff_density_min -0.156
_refine_diff_density_rms 0.035
_refine_ls_abs_structure_details 'Flack H D (1983), Acta Cryst. A39, 876-881, 1690 Friedel pairs'
_refine_ls_abs_structure_Flack -0.1(2)
_refine_ls_extinction_method none
_refine_ls_goodness_of_fit_ref 1.038
_refine_ls_hydrogen_treatment mixed
_refine_ls_matrix_type full
_refine_ls_number_parameters 274
_refine_ls_number_reflns 3729
_refine_ls_number_restraints 5
_refine_ls_restrained_S_all 1.038
_refine_ls_R_factor_all 0.0423
_refine_ls_R_factor_gt 0.0346
_refine_ls_shift/su_max 0.000
_refine_ls_shift/su_mean 0.000
_refine_ls_structure_factor_coef Fsqd
_refine_ls_weighting_details 'calc w=1/[\s^2^(Fo^2^)+(0.0462P)^2^+0.1535P] where P=(Fo^2^+2Fc^2^)/3'
_refine_ls_weighting_scheme calc
_refine_ls_wR_factor_gt 0.0835
_refine_ls_wR_factor_ref 0.0905
_reflns_number_gt 3339
_reflns_number_total 3729
_reflns_threshold_expression >2sigma(I)
_cod_data_source_file jo2018203_si_002.cif
_cod_data_source_block fa1319c
_cod_original_sg_symbol_Hall P2yb
_cod_database_code 4026789

loop_
_symmetry_equiv_pos_as_xyz
'x, y, z'
'-x, y+1/2, -z'

loop_
_atom_site_label
_atom_site_type_symbol
_atom_site_fract_x
_atom_site_fract_y
_atom_site_fract_z
_atom_site_U_iso_or_equiv
_atom_site_adp_type
_atom_site_occupancy
_atom_site_symmetry_multiplicity
_atom_site_calc_flag
_atom_site_refinement_flags
O1 O 0.78748(11) 0.31185(16) 0.03224(11) 0.0383(3) Uani 1 1 d .
O2 O 0.53057(12) 0.23814(17) -0.03612(12) 0.0411(3) Uani 1 1 d .
O3 O 0.48486(12) 0.44977(17) 0.21844(11) 0.0398(3) Uani 1 1 d .
N1 N 1.07938(14) 0.32840(18) 0.42873(13) 0.0323(3) Uani 1 1 d D
H1 H 0.9971(19) 0.345(5) 0.398(3) 0.039 Uiso 0.50 1 d PD
H1' H 1.072(4) 0.223(2) 0.435(4) 0.039 Uiso 0.50 1 d PD
N2 N 0.90328(14) 0.43617(19) 0.54514(13) 0.0321(3) Uani 1 1 d D
H2 H 0.905(4) 0.547(2) 0.555(3) 0.039 Uiso 0.50 1 d PD
H2' H 0.913(4) 0.425(5) 0.472(2) 0.039 Uiso 0.50 1 d PD
C1 C 1.11742(16) 0.4013(2) 0.54443(16) 0.0325(4) Uani 1 1 d .
H1B H 1.1248 0.5206 0.5357 0.039 Uiso 1 1 calc R
C2 C 1.23900(17) 0.3347(3) 0.60870(17) 0.0407(5) Uani 1 1 d .
H2B H 1.3019 0.3641 0.5660 0.049 Uiso 1 1 calc R
H2C H 1.2343 0.2156 0.6109 0.049 Uiso 1 1 calc R
C3 C 1.27592(19) 0.3990(3) 0.73258(18) 0.0481(5) Uani 1 1 d .
H3A H 1.3537 0.3494 0.7724 0.058 Uiso 1 1 calc R
H3B H 1.2879 0.5171 0.7307 0.058 Uiso 1 1 calc R
C4 C 1.17924(19) 0.3612(3) 0.79909(17) 0.0457(5) Uani 1 1 d .
H4A H 1.2022 0.4095 0.8775 0.055 Uiso 1 1 calc R
H4B H 1.1736 0.2430 0.8082 0.055 Uiso 1 1 calc R
C5 C 1.05640(18) 0.4267(3) 0.73608(17) 0.0428(5) Uani 1 1 d .
H5A H 1.0597 0.5459 0.7361 0.051 Uiso 1 1 calc R
H5B H 0.9943 0.3938 0.7787 0.051 Uiso 1 1 calc R
C6 C 1.01864(16) 0.3669(2) 0.61090(15) 0.0319(4) Uani 1 1 d .
H6A H 1.0082 0.2474 0.6133 0.038 Uiso 1 1 calc R
C7 C 1.14201(17) 0.3919(2) 0.34248(16) 0.0357(4) Uani 1 1 d .
H7A H 1.2288 0.3615 0.3642 0.043 Uiso 1 1 calc R
H7B H 1.1369 0.5111 0.3413 0.043 Uiso 1 1 calc R
C8 C 1.08654(16) 0.3270(2) 0.22386(16) 0.0329(4) Uani 1 1 d .
C9 C 1.15526(17) 0.2392(2) 0.16080(17) 0.0373(4) Uani 1 1 d .
H9A H 1.2398 0.2253 0.1908 0.045 Uiso 1 1 calc R
C10 C 1.10085(19) 0.1722(3) 0.05497(18) 0.0407(5) Uani 1 1 d .
H10A H 1.1487 0.1123 0.0133 0.049 Uiso 1 1 calc R
C11 C 0.97728(18) 0.1909(2) 0.00812(18) 0.0385(5) Uani 1 1 d .
H11A H 0.9401 0.1423 -0.0638 0.046 Uiso 1 1 calc R
C12 C 0.90993(17) 0.2822(2) 0.06907(16) 0.0335(4) Uani 1 1 d .
C13 C 0.96421(17) 0.3505(2) 0.17558(16) 0.0329(4) Uani 1 1 d .
H13A H 0.9169 0.4140 0.2157 0.039 Uiso 1 1 calc R
C14 C 0.72775(18) 0.2567(3) -0.08049(17) 0.0406(5) Uani 1 1 d .
H14A H 0.7273 0.1374 -0.0829 0.049 Uiso 1 1 calc R
H14B H 0.7703 0.2970 -0.1395 0.049 Uiso 1 1 calc R
C15 C 0.59992(18) 0.3201(3) -0.10456(17) 0.0430(5) Uani 1 1 d .
H15A H 0.6012 0.4368 -0.0870 0.052 Uiso 1 1 calc R
H15B H 0.5616 0.3056 -0.1878 0.052 Uiso 1 1 calc R
C16 C 0.47387(18) 0.3378(3) 0.03435(16) 0.0405(5) Uani 1 1 d .
H16A H 0.3981 0.2857 0.0444 0.049 Uiso 1 1 calc R
H16B H 0.4522 0.4425 -0.0050 0.049 Uiso 1 1 calc R
C17 C 0.55663(18) 0.3665(3) 0.15241(16) 0.0401(5) Uani 1 1 d .
H17A H 0.5861 0.2629 0.1899 0.048 Uiso 1 1 calc R
H17B H 0.6275 0.4325 0.1451 0.048 Uiso 1 1 calc R
C18 C 0.53257(16) 0.4748(2) 0.33386(17) 0.0336(4) Uani 1 1 d .
C19 C 0.45684(17) 0.5581(2) 0.39168(18) 0.0380(4) Uani 1 1 d .
H19A H 0.3805 0.5970 0.3499 0.046 Uiso 1 1 calc R
C20 C 0.4924(2) 0.5841(2) 0.5091(2) 0.0431(5) Uani 1 1 d .
H20A H 0.4408 0.6416 0.5482 0.052 Uiso 1 1 calc R
C21 C 0.60318(18) 0.5271(2) 0.57081(18) 0.0389(4) Uani 1 1 d .
H21A H 0.6264 0.5438 0.6523 0.047 Uiso 1 1 calc R
C22 C 0.68018(16) 0.4462(2) 0.51476(16) 0.0333(4) Uani 1 1 d .
C23 C 0.64504(17) 0.4212(2) 0.39485(17) 0.0323(4) Uani 1 1 d .
H23A H 0.6981 0.3676 0.3552 0.039 Uiso 1 1 calc R
C24 C 0.79759(17) 0.3780(3) 0.58394(18) 0.0388(4) Uani 1 1 d .
H24A H 0.8061 0.4067 0.6667 0.047 Uiso 1 1 calc R
H24B H 0.7947 0.2590 0.5780 0.047 Uiso 1 1 calc R

loop_
_atom_site_aniso_label
_atom_site_aniso_U_11
_atom_site_aniso_U_22
_atom_site_aniso_U_33
_atom_site_aniso_U_23
_atom_site_aniso_U_13
_atom_site_aniso_U_12
O1 0.0315(7) 0.0467(8) 0.0336(7) -0.0033(6) 0.0003(5) 0.0023(6)
O2 0.0406(8) 0.0374(7) 0.0444(8) -0.0065(6) 0.0077(6) -0.0017(6)
O3 0.0334(7) 0.0478(8) 0.0360(7) -0.0003(6) 0.0031(6) 0.0077(6)
N1 0.0316(8) 0.0303(8) 0.0328(8) -0.0032(6) 0.0026(6) -0.0028(7)
N2 0.0285(8) 0.0350(8) 0.0311(8) 0.0009(7) 0.0026(6) 0.0031(6)
C1 0.0295(9) 0.0293(9) 0.0343(10) -0.0031(7) -0.0021(7) 0.0007(7)
C2 0.0305(10) 0.0496(12) 0.0378(11) -0.0062(9) -0.0013(8) 0.0051(9)
C3 0.0329(11) 0.0622(14) 0.0413(12) -0.0075(10) -0.0087(9) 0.0027(9)
C4 0.0413(11) 0.0574(13) 0.0326(10) -0.0046(9) -0.0041(8) 0.0079(10)
C5 0.0372(11) 0.0507(12) 0.0359(11) -0.0052(9) -0.0019(9) 0.0079(9)
C6 0.0309(9) 0.0289(9) 0.0328(10) -0.0013(7) 0.0007(8) 0.0028(7)
C7 0.0315(10) 0.0348(10) 0.0385(11) -0.0010(8) 0.0027(8) -0.0035(7)
C8 0.0336(10) 0.0310(9) 0.0342(10) 0.0027(8) 0.0077(8) -0.0023(8)
C9 0.0310(10) 0.0399(10) 0.0398(11) 0.0037(8) 0.0056(8) 0.0035(8)
C10 0.0396(12) 0.0448(11) 0.0390(12) -0.0017(9) 0.0117(9) 0.0071(9)
C11 0.0413(12) 0.0423(11) 0.0300(10) -0.0007(8) 0.0036(9) 0.0010(9)
C12 0.0327(10) 0.0349(10) 0.0313(9) 0.0026(8) 0.0039(8) -0.0003(7)
C13 0.0347(10) 0.0302(9) 0.0338(10) 0.0007(7) 0.0079(8) 0.0008(7)
C14 0.0381(11) 0.0498(12) 0.0306(10) -0.0043(9) 0.0009(8) -0.0004(9)
C15 0.0394(11) 0.0506(12) 0.0351(10) 0.0000(9) -0.0002(8) 0.0001(10)
C16 0.0378(11) 0.0413(11) 0.0406(11) -0.0053(9) 0.0048(8) 0.0034(9)
C17 0.0383(11) 0.0420(11) 0.0388(11) -0.0011(9) 0.0064(9) 0.0051(9)
C18 0.0303(10) 0.0293(9) 0.0396(11) 0.0032(7) 0.0046(8) -0.0028(7)
C19 0.0289(10) 0.0366(10) 0.0463(12) 0.0002(9) 0.0036(8) 0.0050(8)
C20 0.0393(11) 0.0417(12) 0.0478(12) -0.0044(9) 0.0085(9) 0.0077(9)
C21 0.0412(11) 0.0353(10) 0.0387(11) -0.0046(8) 0.0060(8) 0.0004(8)
C22 0.0302(10) 0.0281(9) 0.0399(11) 0.0025(8) 0.0040(8) -0.0034(7)
C23 0.0302(9) 0.0272(9) 0.0396(10) 0.0031(7) 0.0084(8) 0.0018(7)
C24 0.0337(10) 0.0414(10) 0.0393(11) 0.0065(9) 0.0042(8) 0.0010(8)

loop_
_atom_type_symbol
_atom_type_description
_atom_type_scat_dispersion_real
_atom_type_scat_dispersion_imag
_atom_type_scat_source
C C 0.0181 0.0091 'International Tables Vol C Tables 4.2.6.8 and 6.1.1.4'
H H 0.0000 0.0000 'International Tables Vol C Tables 4.2.6.8 and 6.1.1.4'
N N 0.0311 0.0180 'International Tables Vol C Tables 4.2.6.8 and 6.1.1.4'
O O 0.0492 0.0322 'International Tables Vol C Tables 4.2.6.8 and 6.1.1.4'

loop_
_geom_angle_atom_site_label_1
_geom_angle_atom_site_label_2
_geom_angle_atom_site_label_3
_geom_angle
C12 O1 C14 118.04(15)
C15 O2 C16 115.69(15)
C18 O3 C17 118.34(14)
C7 N1 C1 114.40(14)
C7 N1 H1 106(3)
C1 N1 H1 111(3)
C7 N1 H1' 119(3)
C1 N1 H1' 110(3)
H1 N1 H1' 94(4)
C24 N2 C6 113.33(15)
C24 N2 H2 106(3)
C6 N2 H2 109(3)
C24 N2 H2' 124(3)
C6 N2 H2' 100(3)
H2 N2 H2' 103(4)
N1 C1 C2 111.08(15)
N1 C1 C6 107.78(14)
C2 C1 C6 111.02(15)
N1 C1 H1B 109.0
C2 C1 H1B 109.0
C6 C1 H1B 109.0
C1 C2 C3 112.06(16)
C1 C2 H2B 109.2
C3 C2 H2B 109.2
C1 C2 H2C 109.2
C3 C2 H2C 109.2
H2B C2 H2C 107.9
C4 C3 C2 110.52(17)
C4 C3 H3A 109.5
C2 C3 H3A 109.5
C4 C3 H3B 109.5
C2 C3 H3B 109.5
H3A C3 H3B 108.1
C3 C4 C5 110.95(18)
C3 C4 H4A 109.4
C5 C4 H4A 109.4
C3 C4 H4B 109.4
C5 C4 H4B 109.4
H4A C4 H4B 108.0
C4 C5 C6 112.63(17)
C4 C5 H5A 109.1
C6 C5 H5A 109.1
C4 C5 H5B 109.1
C6 C5 H5B 109.1
H5A C5 H5B 107.8
N2 C6 C5 113.95(15)
N2 C6 C1 108.51(15)
C5 C6 C1 111.00(15)
N2 C6 H6A 107.7
C5 C6 H6A 107.7
C1 C6 H6A 107.7
N1 C7 C8 110.77(14)
N1 C7 H7A 109.5
C8 C7 H7A 109.5
N1 C7 H7B 109.5
C8 C7 H7B 109.5
H7A C7 H7B 108.1
C13 C8 C9 118.47(17)
C13 C8 C7 120.24(16)
C9 C8 C7 121.27(16)
C10 C9 C8 120.31(18)
C10 C9 H9A 119.8
C8 C9 H9A 119.8
C9 C10 C11 121.34(19)
C9 C10 H10A 119.3
C11 C10 H10A 119.3
C12 C11 C10 118.29(18)
C12 C11 H11A 120.9
C10 C11 H11A 120.9
O1 C12 C11 124.35(16)
O1 C12 C13 114.95(16)
C11 C12 C13 120.69(17)
C8 C13 C12 120.83(17)
C8 C13 H13A 119.6
C12 C13 H13A 119.6
O1 C14 C15 107.37(16)
O1 C14 H14A 110.2
C15 C14 H14A 110.2
O1 C14 H14B 110.2
C15 C14 H14B 110.2
H14A C14 H14B 108.5
O2 C15 C14 110.75(17)
O2 C15 H15A 109.5
C14 C15 H15A 109.5
O2 C15 H15B 109.5
C14 C15 H15B 109.5
H15A C15 H15B 108.1
O2 C16 C17 111.34(15)
O2 C16 H16A 109.4
C17 C16 H16A 109.4
O2 C16 H16B 109.4
C17 C16 H16B 109.4
H16A C16 H16B 108.0
O3 C17 C16 105.70(15)
O3 C17 H17A 110.6
C16 C17 H17A 110.6
O3 C17 H17B 110.6
C16 C17 H17B 110.6
H17A C17 H17B 108.7
O3 C18 C23 125.57(18)
O3 C18 C19 114.61(16)
C23 C18 C19 119.80(18)
C20 C19 C18 120.02(18)
C20 C19 H19A 120.0
C18 C19 H19A 120.0
C19 C20 C21 120.35(19)
C19 C20 H20A 119.8
C21 C20 H20A 119.8
C22 C21 C20 120.47(19)
C22 C21 H21A 119.8
C20 C21 H21A 119.8
C21 C22 C23 119.42(17)
C21 C22 C24 119.79(18)
C23 C22 C24 120.70(17)
C18 C23 C22 119.91(18)
C18 C23 H23A 120.0
C22 C23 H23A 120.0
N2 C24 C22 113.01(16)
N2 C24 H24A 109.0
C22 C24 H24A 109.0
N2 C24 H24B 109.0
C22 C24 H24B 109.0
H24A C24 H24B 107.8

loop_
_geom_bond_atom_site_label_1
_geom_bond_atom_site_label_2
_geom_bond_distance
O1 C12 1.378(2)
O1 C14 1.428(2)
O2 C15 1.420(2)
O2 C16 1.423(2)
O3 C18 1.366(2)
O3 C17 1.424(2)
N1 C7 1.463(2)
N1 C1 1.469(2)
N1 H1 0.929(19)
N1 H1' 0.881(19)
N2 C24 1.455(3)
N2 C6 1.478(2)
N2 H2 0.924(19)
N2 H2' 0.898(19)
C1 C2 1.519(2)
C1 C6 1.529(3)
C1 H1B 1.0000
C2 C3 1.526(3)
C2 H2B 0.9900
C2 H2C 0.9900
C3 C4 1.515(3)
C3 H3A 0.9900
C3 H3B 0.9900
C4 C5 1.522(3)
C4 H4A 0.9900
C4 H4B 0.9900
C5 C6 1.528(2)
C5 H5A 0.9900
C5 H5B 0.9900
C6 H6A 1.0000
C7 C8 1.502(2)
C7 H7A 0.9900
C7 H7B 0.9900
C8 C13 1.387(3)
C8 C9 1.396(3)
C9 C10 1.381(3)
C9 H9A 0.9500
C10 C11 1.392(3)
C10 H10A 0.9500
C11 C12 1.385(3)
C11 H11A 0.9500
C12 C13 1.392(3)
C13 H13A 0.9500
C14 C15 1.505(3)
C14 H14A 0.9900
C14 H14B 0.9900
C15 H15A 0.9900
C15 H15B 0.9900
C16 C17 1.515(3)
C16 H16A 0.9900
C16 H16B 0.9900
C17 H17A 0.9900
C17 H17B 0.9900
C18 C23 1.388(3)
C18 C19 1.393(3)
C19 C20 1.373(3)
C19 H19A 0.9500
C20 C21 1.384(3)
C20 H20A 0.9500
C21 C22 1.380(3)
C21 H21A 0.9500
C22 C23 1.399(3)
C22 C24 1.506(3)
C23 H23A 0.9500
C24 H24A 0.9900
C24 H24B 0.9900

loop_
_geom_hbond_atom_site_label_D
_geom_hbond_atom_site_label_H
_geom_hbond_atom_site_label_A
_geom_hbond_distance_DH
_geom_hbond_distance_HA
_geom_hbond_distance_DA
_geom_hbond_angle_DHA
_geom_hbond_site_symmetry_A
N1 H1 N2 0.929(19) 2.35(4) 2.807(2) 110(3) .
N2 H2' N1 0.898(19) 2.20(4) 2.807(2) 124(3) .
N1 H1' N2 0.881(19) 2.40(2) 3.271(2) 168(4) 2_746
N2 H2 N1 0.924(19) 2.35(2) 3.271(2) 175(4) 2_756

loop_
_geom_torsion_atom_site_label_1
_geom_torsion_atom_site_label_2
_geom_torsion_atom_site_label_3
_geom_torsion_atom_site_label_4
_geom_torsion
C7 N1 C1 C2 -76.8(2)
C7 N1 C1 C6 161.38(15)
N1 C1 C2 C3 -175.64(17)
C6 C1 C2 C3 -55.7(2)
C1 C2 C3 C4 56.9(2)
C2 C3 C4 C5 -55.6(2)
C3 C4 C5 C6 55.0(2)
C24 N2 C6 C5 -70.0(2)
C24 N2 C6 C1 165.75(15)
C4 C5 C6 N2 -176.46(17)
C4 C5 C6 C1 -53.6(2)
N1 C1 C6 N2 -58.87(18)
C2 C1 C6 N2 179.27(15)
N1 C1 C6 C5 175.18(15)
C2 C1 C6 C5 53.3(2)
C1 N1 C7 C8 -172.58(15)
N1 C7 C8 C13 57.4(2)
N1 C7 C8 C9 -121.14(18)
C13 C8 C9 C10 -2.5(3)
C7 C8 C9 C10 176.06(18)
C8 C9 C10 C11 0.4(3)
C9 C10 C11 C12 1.6(3)
C14 O1 C12 C11 -5.5(3)
C14 O1 C12 C13 175.01(16)
C10 C11 C12 O1 179.25(18)
C10 C11 C12 C13 -1.3(3)
C9 C8 C13 C12 2.8(3)
C7 C8 C13 C12 -175.82(16)
O1 C12 C13 C8 178.61(17)
C11 C12 C13 C8 -0.9(3)
C12 O1 C14 C15 -173.68(16)
C16 O2 C15 C14 124.57(18)
O1 C14 C15 O2 -71.9(2)
C15 O2 C16 C17 -89.0(2)
C18 O3 C17 C16 172.39(16)
O2 C16 C17 O3 -173.05(16)
C17 O3 C18 C23 -2.3(3)
C17 O3 C18 C19 179.52(17)
O3 C18 C19 C20 176.99(18)
C23 C18 C19 C20 -1.3(3)
C18 C19 C20 C21 -0.4(3)
C19 C20 C21 C22 1.3(3)
C20 C21 C22 C23 -0.4(3)
C20 C21 C22 C24 -177.03(19)
O3 C18 C23 C22 -175.97(16)
C19 C18 C23 C22 2.2(3)
C21 C22 C23 C18 -1.3(3)
C24 C22 C23 C18 175.28(17)
C6 N2 C24 C22 -178.71(16)
C21 C22 C24 N2 -124.0(2)
C23 C22 C24 N2 59.5(2)
